data_1536352
loop_
_publ_author_name
'Weil, M.'
'Kubel, F.'

_publ_section_title
;
 Der Uebergang von isolierten dimeren (Al F4/1 F2/2)2 Gruppen aus
 kantenverknuepften Oktaedern zu unendlichen linearen (infty 1)(Al F4/1
 F2/2)-Ketten eckenverknuepfter Oktaeder in den tetragonalen Verbindungen
 (Sr, M) Al F5 (M = Ca, Ba) - der Einfluss des unterschiedlichen
 Substitutionsgrades von Sr durch Ba und Ca
;
_journal_name_full 'Zeitschrift fuer Anorganische und Allgemeine Chemie'
_journal_page_first 1053
_journal_page_last 1058
_journal_volume 628
_journal_year 2002
_chemical_formula_sum 'Al Ba0.13 F5 Sr0.87'
_chemical_name_systematic '(Sr0.87 Ba0.13) (Al F5)'
_space_group_IT_number 88
_symmetry_space_group_name_Hall '-I 4ad'
_symmetry_space_group_name_H-M 'I 41/a :2'
_cell_angle_alpha 90
_cell_angle_beta 90
_cell_angle_gamma 90
_cell_formula_units_Z 64
_cell_length_a 19.9837
_cell_length_b 19.9837
_cell_length_c 14.3879
_cell_volume 5745.783
_citation_journal_id_ASTM ZAACAB
_cod_data_source_file Weil_ZAACAB_2002_445.cif
_cod_data_source_block Al1Ba0.13F5Sr0.87
_cod_original_formula_sum 'Al1 Ba0.13 F5 Sr0.87'
_cod_database_code 1536352

loop_
_symmetry_equiv_pos_as_xyz
x,y,z
-y+3/4,x+1/4,z+1/4
-x+1/2,-y,z+1/2
y+3/4,-x+3/4,z+3/4
-x,-y,-z
y-3/4,-x-1/4,-z-1/4
x-1/2,y,-z-1/2
-y-3/4,x-3/4,-z-3/4
x+1/2,y+1/2,z+1/2
-y+5/4,x+3/4,z+3/4
-x+1,-y+1/2,z+1
y+5/4,-x+5/4,z+5/4
-x+1/2,-y+1/2,-z+1/2
y-1/4,-x+1/4,-z+1/4
x,y+1/2,-z
-y-1/4,x-1/4,-z-1/4

loop_
_atom_site_label
_atom_site_type_symbol
_atom_site_fract_x
_atom_site_fract_y
_atom_site_fract_z
_atom_site_occupancy
_atom_site_U_iso_or_equiv
Sr2 Sr+2 0.08093 0.11489 0.12072 0.874 0.0
F4 F-1 0.05395 0.2284 0.3753 1 0.0
Ba1 Ba+2 0.07922 0.11317 0.62787 0.184 0.0
F9 F-1 0.16137 0.01915 0.6234 1 0.0
F15 F-1 0.25085 0.00303 0.0005 1 0.0
F18 F-1 0.3219 0.1841 0.2105 1 0.0
F13 F-1 0.1932 0.1568 0.0399 1 0.0
Al2 Al+3 0.25143 0.00148 0.1248 1 0.0
Sr1 Sr+2 0.07922 0.11317 0.62787 0.816 0.0
F20 F-1 0.46762 0.16829 0.0177 1 0.0
Al3 Al+3 0.25641 0.1757 0.12536 1 0.0
Sr3 Sr+2 0.161192 0.15857 0.37494 0.826 0.0
Ba3 Ba+2 0.161192 0.15857 0.37494 0.174 0.0
Sr4 Sr+2 0.40982 0.09035 0.12417 0.969 0.0
F10 F-1 0.16401 0.02168 0.1263 1 0.0
F2 F-1 0.01358 0.00914 0.1267 1 0.0
Al5 Al+3 0 0.25 0.47999 1 0.0
Ba2 Ba+2 0.08093 0.11489 0.12072 0.126 0.0
F7 F-1 0.0754 0.0743 0.2884 1 0.0
F11 F-1 0.16713 0.02515 0.3717 1 0.0
F16 F-1 0.27803 0.08657 0.1277 1 0.0
Ba4 Ba+2 0.40982 0.09035 0.12417 0.031 0.0
F6 F-1 0.06683 0.22567 0.1959 1 0.0
F19 F-1 0.4075 0.5556 0.0408 1 0.0
Al1 Al+3 0.07747 0.00779 0.37464 1 0.0
F8 F-1 0.0749 0.0744 0.4602 1 0.0
F1 F-1 0.01083 0.00432 0.6237 1 0.0
F12 F-1 0.1928 0.1612 0.2103 1 0.0
Al4 Al+3 0 0.25 0.27041 1 0.0
F3 F-1 0.03316 0.33144 0.2684 1 0.0
F14 F-1 0.1922 0.1597 0.539 1 0.0
F17 F-1 0.3228 0.1808 0.0402 1 0.0
F5 F-1 0.06681 0.22622 0.5542 1 0.0
